data_2211035
loop_
_publ_author_name
'Shou-Cai Zhang'
'Jun Sun'

_publ_section_title Poly[[(dipyrido[3,2-<i>a</i>:2',3'-<i>c</i>]phenazine)zinc(II)]-\m~3~-benzene-1,2-dicarboxylato]
_journal_coeditor_code HB2180
_journal_issue 11
_journal_name_full 'Acta Crystallographica Section E'
_journal_page_first m3107
_journal_page_last m3109
_journal_paper_doi 10.1107/S1600536806044217
_journal_volume 62
_journal_year 2006
_chemical_formula_iupac '[Zn (C8 H4 O4) (C18 H10 N4)]'
_chemical_formula_moiety 'C26 H14 N4 O4 Zn'
_chemical_formula_sum 'C26 H14 N4 O4 Zn'
_chemical_formula_weight 511.78
_chemical_name_systematic
;
Poly[[(dipyrido[3,2-a:2',3'-c]phenazine)zinc(II)]-\m~3~-benzene-1,2-
dicarboxylato]
;
_space_group_IT_number 2
_symmetry_cell_setting triclinic
_symmetry_space_group_name_Hall '-P 1'
_symmetry_space_group_name_H-M 'P -1'
_atom_sites_solution_hydrogens geom
_atom_sites_solution_primary direct
_atom_sites_solution_secondary difmap
_audit_creation_method SHELXL-97
_cell_angle_alpha 89.79(3)
_cell_angle_beta 80.44(3)
_cell_angle_gamma 75.10(3)
_cell_formula_units_Z 2
_cell_length_a 5.8461(12)
_cell_length_b 10.884(2)
_cell_length_c 16.607(3)
_cell_measurement_reflns_used 7326
_cell_measurement_temperature 292(2)
_cell_measurement_theta_max 27.42
_cell_measurement_theta_min 3.01
_cell_volume 1006.1(4)
_computing_cell_refinement PROCESS-AUTO
_computing_data_collection 'PROCESS-AUTO (Rigaku, 1998)'
_computing_data_reduction PROCESS-AUTO
_computing_molecular_graphics 'SHELXTL-<i>Plus</i> (Sheldrick, 1990)'
_computing_publication_material SHELXL97
_computing_structure_refinement 'SHELXL97 (Sheldrick, 1997)'
_computing_structure_solution 'SHELXS97 (Sheldrick, 1997)'
_diffrn_ambient_temperature 292(2)
_diffrn_detector_area_resol_mean 10.0
_diffrn_measured_fraction_theta_full 0.998
_diffrn_measured_fraction_theta_max 0.990
_diffrn_measurement_device_type 'Rigaku R-AXIS RAPID'
_diffrn_measurement_method \w
_diffrn_radiation_monochromator graphite
_diffrn_radiation_source 'rotorating anode'
_diffrn_radiation_type MoK\a
_diffrn_radiation_wavelength 0.71073
_diffrn_reflns_av_R_equivalents 0.0583
_diffrn_reflns_av_sigmaI/netI 0.0769
_diffrn_reflns_limit_h_max 6
_diffrn_reflns_limit_h_min -7
_diffrn_reflns_limit_k_max 14
_diffrn_reflns_limit_k_min -14
_diffrn_reflns_limit_l_max 21
_diffrn_reflns_limit_l_min -21
_diffrn_reflns_number 10000
_diffrn_reflns_theta_full 25.00
_diffrn_reflns_theta_max 27.42
_diffrn_reflns_theta_min 3.09
_diffrn_standards_number 0
_exptl_absorpt_coefficient_mu 1.267
_exptl_absorpt_correction_T_max 0.719
_exptl_absorpt_correction_T_min 0.668
_exptl_absorpt_correction_type multi-scan
_exptl_absorpt_process_details '(ABSCOR; Higashi, 1995)'
_exptl_crystal_colour yellow
_exptl_crystal_density_diffrn 1.689
_exptl_crystal_density_method 'not measured'
_exptl_crystal_description block
_exptl_crystal_F_000 520
_exptl_crystal_size_max 0.31
_exptl_crystal_size_mid 0.29
_exptl_crystal_size_min 0.27
_refine_diff_density_max 0.516
_refine_diff_density_min -0.489
_refine_ls_extinction_method none
_refine_ls_goodness_of_fit_ref 1.021
_refine_ls_hydrogen_treatment constr
_refine_ls_matrix_type full
_refine_ls_number_parameters 316
_refine_ls_number_reflns 4548
_refine_ls_number_restraints 0
_refine_ls_restrained_S_all 1.021
_refine_ls_R_factor_all 0.0747
_refine_ls_R_factor_gt 0.0526
_refine_ls_shift/su_max 0.001
_refine_ls_shift/su_mean 0.000
_refine_ls_structure_factor_coef Fsqd
_refine_ls_weighting_details 'calc w=1/[\s^2^(Fo^2^)+(0.0316P)^2^+1.2149P] where P=(Fo^2^+2Fc^2^)/3'
_refine_ls_weighting_scheme calc
_refine_ls_wR_factor_gt 0.0960
_refine_ls_wR_factor_ref 0.1031
_reflns_number_gt 3496
_reflns_number_total 4548
_reflns_threshold_expression I>2\s(I)
_cod_data_source_file hb2180.cif
_cod_data_source_block I
_cod_database_code 2211035
_cod_database_fobs_code 2211035

loop_
_symmetry_equiv_pos_as_xyz
'x, y, z'
'-x, -y, -z'

loop_
_atom_site_type_symbol
_atom_site_label
_atom_site_fract_x
_atom_site_fract_y
_atom_site_fract_z
_atom_site_U_iso_or_equiv
_atom_site_adp_type
_atom_site_calc_flag
_atom_site_refinement_flags
_atom_site_occupancy
C C1 0.4950(6) 0.5387(3) 0.2295(2) 0.0285(8) Uani d . 1
H H1 0.3632 0.5885 0.2645 0.034 Uiso calc R 1
C C2 0.4821(7) 0.5296(4) 0.1465(2) 0.0341(9) Uani d . 1
H H2 0.3453 0.5733 0.1267 0.041 Uiso calc R 1
C C3 0.6752(6) 0.4548(3) 0.0950(2) 0.0318(8) Uani d . 1
H H3 0.6689 0.4461 0.0397 0.038 Uiso calc R 1
C C4 0.8807(6) 0.3918(3) 0.1253(2) 0.0260(8) Uani d . 1
C C5 0.8796(6) 0.4091(3) 0.20893(19) 0.0226(7) Uani d . 1
C C6 1.0908(6) 0.3493(3) 0.24441(18) 0.0216(7) Uani d . 1
C C7 1.2666(6) 0.3234(3) 0.3600(2) 0.0270(8) Uani d . 1
H H7 1.2596 0.3427 0.4150 0.032 Uiso calc R 1
C C8 1.4734(6) 0.2399(3) 0.3172(2) 0.0285(8) Uani d . 1
H H8 1.6009 0.2033 0.3438 0.034 Uiso calc R 1
C C9 1.4877(6) 0.2121(3) 0.2357(2) 0.0289(8) Uani d . 1
H H9 1.6242 0.1561 0.2067 0.035 Uiso calc R 1
C C10 1.2951(6) 0.2688(3) 0.19691(19) 0.0249(7) Uani d . 1
C C11 1.2981(6) 0.2511(3) 0.1094(2) 0.0277(8) Uani d . 1
C C12 1.0943(6) 0.3102(3) 0.0746(2) 0.0287(8) Uani d . 1
C C13 1.2946(7) 0.2215(4) -0.0509(2) 0.0321(9) Uani d . 1
C C14 1.3016(8) 0.2037(4) -0.1360(2) 0.0410(10) Uani d . 1
H H14 1.1665 0.2387 -0.1593 0.049 Uiso calc R 1
C C15 1.5085(8) 0.1346(4) -0.1832(2) 0.0494(12) Uani d . 1
H H15 1.5134 0.1225 -0.2389 0.059 Uiso calc R 1
C C16 1.7138(9) 0.0816(5) -0.1489(2) 0.0539(12) Uani d . 1
H H16 1.8531 0.0354 -0.1823 0.065 Uiso calc R 1
C C17 1.7126(8) 0.0965(4) -0.0677(2) 0.0468(11) Uani d . 1
H H17 1.8505 0.0612 -0.0460 0.056 Uiso calc R 1
C C18 1.5004(7) 0.1663(4) -0.0161(2) 0.0347(9) Uani d . 1
C C19 0.7198(5) 0.3398(3) 0.52943(19) 0.0200(7) Uani d . 1
C C20 0.8038(5) 0.2119(3) 0.56427(19) 0.0205(7) Uani d . 1
C C21 0.6956(6) 0.1165(3) 0.5498(2) 0.0282(8) Uani d . 1
H H21 0.5769 0.1317 0.5173 0.034 Uiso calc R 1
C C22 0.7628(7) -0.0009(3) 0.5833(2) 0.0327(8) Uani d . 1
H H22 0.6914 -0.0649 0.5727 0.039 Uiso calc R 1
C C23 0.9369(6) -0.0231(3) 0.6328(2) 0.0311(8) Uani d . 1
H H23 0.9814 -0.1018 0.6560 0.037 Uiso calc R 1
C C24 1.0443(6) 0.0718(3) 0.6477(2) 0.0279(8) Uani d . 1
H H24 1.1619 0.0563 0.6807 0.033 Uiso calc R 1
C C25 0.9790(6) 0.1901(3) 0.61420(19) 0.0217(7) Uani d . 1
C C26 1.0936(6) 0.2931(3) 0.6337(2) 0.0253(7) Uani d . 1
N N1 0.6864(5) 0.4795(3) 0.26031(16) 0.0236(6) Uani d . 1
N N2 1.0790(5) 0.3763(3) 0.32434(16) 0.0238(6) Uani d . 1
N N3 1.0899(5) 0.2953(3) -0.00518(17) 0.0327(7) Uani d . 1
N N4 1.5014(5) 0.1810(3) 0.06476(18) 0.0347(7) Uani d . 1
O O1 0.7469(4) 0.3419(2) 0.45269(13) 0.0270(5) Uani d . 1
O O2 0.6281(4) 0.4342(2) 0.57844(13) 0.0251(5) Uani d . 1
O O3 1.1586(4) 0.3595(2) 0.57504(14) 0.0255(5) Uani d . 1
O O4 1.1146(6) 0.3094(3) 0.70472(17) 0.0599(9) Uani d . 1
Zn Zn1 0.73539(7) 0.49682(4) 0.38454(2) 0.01995(12) Uani d . 1

loop_
_atom_site_aniso_label
_atom_site_aniso_U_11
_atom_site_aniso_U_22
_atom_site_aniso_U_33
_atom_site_aniso_U_12
_atom_site_aniso_U_13
_atom_site_aniso_U_23
C1 0.0282(19) 0.027(2) 0.0272(18) -0.0043(15) -0.0022(15) 0.0017(15)
C2 0.033(2) 0.040(2) 0.032(2) -0.0094(17) -0.0135(17) 0.0070(17)
C3 0.038(2) 0.037(2) 0.0218(17) -0.0105(17) -0.0083(16) -0.0004(16)
C4 0.0304(19) 0.0275(19) 0.0209(16) -0.0081(15) -0.0055(14) 0.0037(14)
C5 0.0281(18) 0.0248(18) 0.0168(15) -0.0114(15) -0.0024(14) 0.0009(13)
C6 0.0255(18) 0.0233(18) 0.0168(15) -0.0094(14) -0.0010(13) 0.0011(13)
C7 0.033(2) 0.029(2) 0.0223(17) -0.0135(16) -0.0061(15) 0.0031(15)
C8 0.0298(19) 0.029(2) 0.0288(18) -0.0083(15) -0.0106(15) 0.0073(15)
C9 0.0292(19) 0.026(2) 0.0288(18) -0.0042(15) -0.0021(15) -0.0010(15)
C10 0.0305(19) 0.0271(19) 0.0187(16) -0.0108(15) -0.0039(14) -0.0011(14)
C11 0.033(2) 0.028(2) 0.0221(17) -0.0095(16) -0.0024(15) -0.0021(15)
C12 0.034(2) 0.033(2) 0.0201(17) -0.0131(16) -0.0017(15) -0.0005(15)
C13 0.040(2) 0.040(2) 0.0178(17) -0.0158(18) 0.0000(15) -0.0046(15)
C14 0.053(3) 0.050(3) 0.0199(18) -0.014(2) -0.0043(17) -0.0018(17)
C15 0.066(3) 0.058(3) 0.0215(19) -0.017(2) 0.002(2) -0.0091(19)
C16 0.056(3) 0.065(3) 0.032(2) -0.011(2) 0.010(2) -0.016(2)
C17 0.043(3) 0.057(3) 0.032(2) -0.005(2) 0.0038(19) -0.009(2)
C18 0.045(2) 0.035(2) 0.0237(18) -0.0132(18) 0.0016(17) -0.0045(16)
C19 0.0143(16) 0.0232(18) 0.0239(17) -0.0062(13) -0.0050(13) 0.0033(14)
C20 0.0200(17) 0.0202(17) 0.0196(15) -0.0039(13) -0.0001(13) -0.0003(13)
C21 0.0308(19) 0.031(2) 0.0266(18) -0.0131(16) -0.0088(15) 0.0038(15)
C22 0.041(2) 0.027(2) 0.037(2) -0.0191(17) -0.0070(17) 0.0055(16)
C23 0.036(2) 0.0214(19) 0.034(2) -0.0042(16) -0.0047(16) 0.0065(15)
C24 0.0292(19) 0.028(2) 0.0280(18) -0.0064(15) -0.0103(15) 0.0087(15)
C25 0.0227(17) 0.0238(18) 0.0193(16) -0.0086(14) -0.0015(13) -0.0003(13)
C26 0.0250(18) 0.0247(19) 0.0281(18) -0.0051(14) -0.0123(15) 0.0027(15)
N1 0.0268(15) 0.0245(16) 0.0207(14) -0.0091(12) -0.0038(12) 0.0003(12)
N2 0.0298(16) 0.0244(16) 0.0187(14) -0.0101(12) -0.0034(12) -0.0008(11)
N3 0.0396(18) 0.0415(19) 0.0185(14) -0.0135(15) -0.0044(13) -0.0015(13)
N4 0.0350(18) 0.0396(19) 0.0257(16) -0.0073(15) 0.0017(13) -0.0070(14)
O1 0.0361(14) 0.0239(13) 0.0187(11) -0.0033(10) -0.0054(10) 0.0057(10)
O2 0.0225(12) 0.0234(13) 0.0282(12) -0.0044(10) -0.0029(10) -0.0050(10)
O3 0.0267(13) 0.0249(13) 0.0269(12) -0.0109(10) -0.0034(10) -0.0007(10)
O4 0.110(3) 0.061(2) 0.0361(16) -0.055(2) -0.0403(17) 0.0137(15)
Zn1 0.0226(2) 0.0218(2) 0.01601(18) -0.00655(15) -0.00352(14) -0.00003(14)

loop_
_atom_type_symbol
_atom_type_description
_atom_type_scat_dispersion_real
_atom_type_scat_dispersion_imag
_atom_type_scat_source
C C 0.0033 0.0016 'International Tables Vol C Tables 4.2.6.8 and 6.1.1.4'
H H 0.0000 0.0000 'International Tables Vol C Tables 4.2.6.8 and 6.1.1.4'
N N 0.0061 0.0033 'International Tables Vol C Tables 4.2.6.8 and 6.1.1.4'
O O 0.0106 0.0060 'International Tables Vol C Tables 4.2.6.8 and 6.1.1.4'
Zn Zn 0.2839 1.4301 'International Tables Vol C Tables 4.2.6.8 and 6.1.1.4'

loop_
_geom_angle_atom_site_label_1
_geom_angle_atom_site_label_2
_geom_angle_atom_site_label_3
_geom_angle_site_symmetry_1
_geom_angle_site_symmetry_3
_geom_angle
_geom_angle_publ_flag
N1 C1 C2 . . 122.9(3) ?
N1 C1 H1 . . 118.6 ?
C2 C1 H1 . . 118.6 ?
C3 C2 C1 . . 118.6(3) ?
C3 C2 H2 . . 120.7 ?
C1 C2 H2 . . 120.7 ?
C2 C3 C4 . . 120.0(3) ?
C2 C3 H3 . . 120.0 ?
C4 C3 H3 . . 120.0 ?
C3 C4 C5 . . 117.3(3) ?
C3 C4 C12 . . 123.6(3) ?
C5 C4 C12 . . 119.1(3) ?
N1 C5 C4 . . 122.7(3) ?
N1 C5 C6 . . 117.0(3) ?
C4 C5 C6 . . 120.3(3) ?
N2 C6 C10 . . 122.4(3) ?
N2 C6 C5 . . 116.5(3) ?
C10 C6 C5 . . 121.1(3) ?
N2 C7 C8 . . 121.9(3) ?
N2 C7 H7 . . 119.0 ?
C8 C7 H7 . . 119.0 ?
C9 C8 C7 . . 119.7(3) ?
C9 C8 H8 . . 120.2 ?
C7 C8 H8 . . 120.2 ?
C8 C9 C10 . . 119.2(3) ?
C8 C9 H9 . . 120.4 ?
C10 C9 H9 . . 120.4 ?
C9 C10 C6 . . 117.8(3) ?
C9 C10 C11 . . 123.4(3) ?
C6 C10 C11 . . 118.7(3) ?
N4 C11 C12 . . 122.5(3) ?
N4 C11 C10 . . 117.3(3) ?
C12 C11 C10 . . 120.2(3) ?
N3 C12 C11 . . 121.8(3) ?
N3 C12 C4 . . 117.8(3) ?
C11 C12 C4 . . 120.4(3) ?
N3 C13 C18 . . 121.6(3) ?
N3 C13 C14 . . 118.6(4) ?
C18 C13 C14 . . 119.7(3) ?
C15 C14 C13 . . 119.4(4) ?
C15 C14 H14 . . 120.3 ?
C13 C14 H14 . . 120.3 ?
C14 C15 C16 . . 121.0(4) ?
C14 C15 H15 . . 119.5 ?
C16 C15 H15 . . 119.5 ?
C17 C16 C15 . . 121.1(4) ?
C17 C16 H16 . . 119.5 ?
C15 C16 H16 . . 119.5 ?
C16 C17 C18 . . 119.9(4) ?
C16 C17 H17 . . 120.0 ?
C18 C17 H17 . . 120.0 ?
N4 C18 C13 . . 121.6(3) ?
N4 C18 C17 . . 119.4(4) ?
C13 C18 C17 . . 119.0(3) ?
O2 C19 O1 . . 126.0(3) ?
O2 C19 C20 . . 118.1(3) ?
O1 C19 C20 . . 116.0(3) ?
C21 C20 C25 . . 119.9(3) ?
C21 C20 C19 . . 119.0(3) ?
C25 C20 C19 . . 121.0(3) ?
C22 C21 C20 . . 120.5(3) ?
C22 C21 H21 . . 119.7 ?
C20 C21 H21 . . 119.7 ?
C21 C22 C23 . . 119.8(3) ?
C21 C22 H22 . . 120.1 ?
C23 C22 H22 . . 120.1 ?
C24 C23 C22 . . 119.9(3) ?
C24 C23 H23 . . 120.1 ?
C22 C23 H23 . . 120.1 ?
C23 C24 C25 . . 120.9(3) ?
C23 C24 H24 . . 119.6 ?
C25 C24 H24 . . 119.6 ?
C24 C25 C20 . . 119.0(3) ?
C24 C25 C26 . . 119.7(3) ?
C20 C25 C26 . . 121.3(3) ?
O4 C26 O3 . . 124.1(3) ?
O4 C26 C25 . . 118.2(3) ?
O3 C26 C25 . . 117.6(3) ?
C1 N1 C5 . . 118.4(3) ?
C1 N1 Zn1 . . 126.0(2) ?
C5 N1 Zn1 . . 115.3(2) ?
C7 N2 C6 . . 118.9(3) ?
C7 N2 Zn1 . . 126.2(2) ?
C6 N2 Zn1 . . 114.8(2) ?
C12 N3 C13 . . 116.1(3) ?
C11 N4 C18 . . 116.3(3) ?
C19 O1 Zn1 . . 126.6(2) ?
C19 O2 Zn1 . 2_666 123.1(2) ?
C26 O3 Zn1 . 2_766 111.3(2) ?
O3 Zn1 O1 2_766 . 119.18(10) y
O3 Zn1 O2 2_766 2_666 98.97(9) y
O1 Zn1 O2 . 2_666 92.38(10) y
O3 Zn1 N1 2_766 . 122.10(10) y
O1 Zn1 N1 . . 117.20(10) y
O2 Zn1 N1 2_666 . 90.78(10) y
O3 Zn1 N2 2_766 . 100.24(10) y
O1 Zn1 N2 . . 80.99(10) y
O2 Zn1 N2 2_666 . 160.54(10) y
N1 Zn1 N2 . . 76.34(11) y

loop_
_geom_bond_atom_site_label_1
_geom_bond_atom_site_label_2
_geom_bond_site_symmetry_2
_geom_bond_distance
_geom_bond_publ_flag
C1 N1 . 1.321(4) ?
C1 C2 . 1.397(5) ?
C1 H1 . 0.9300 ?
C2 C3 . 1.372(5) ?
C2 H2 . 0.9300 ?
C3 C4 . 1.394(5) ?
C3 H3 . 0.9300 ?
C4 C5 . 1.401(4) ?
C4 C12 . 1.464(5) ?
C5 N1 . 1.353(4) ?
C5 C6 . 1.456(5) ?
C6 N2 . 1.347(4) ?
C6 C10 . 1.404(4) ?
C7 N2 . 1.332(4) ?
C7 C8 . 1.395(5) ?
C7 H7 . 0.9300 ?
C8 C9 . 1.372(5) ?
C8 H8 . 0.9300 ?
C9 C10 . 1.395(5) ?
C9 H9 . 0.9300 ?
C10 C11 . 1.464(4) ?
C11 N4 . 1.338(4) ?
C11 C12 . 1.413(5) ?
C12 N3 . 1.341(4) ?
C13 N3 . 1.364(5) ?
C13 C18 . 1.414(5) ?
C13 C14 . 1.419(5) ?
C14 C15 . 1.366(6) ?
C14 H14 . 0.9300 ?
C15 C16 . 1.402(6) ?
C15 H15 . 0.9300 ?
C16 C17 . 1.356(6) ?
C16 H16 . 0.9300 ?
C17 C18 . 1.421(5) ?
C17 H17 . 0.9300 ?
C18 N4 . 1.353(4) ?
C19 O2 . 1.258(4) y
C19 O1 . 1.259(4) y
C19 C20 . 1.500(4) ?
C20 C21 . 1.388(5) ?
C20 C25 . 1.396(5) ?
C21 C22 . 1.380(5) ?
C21 H21 . 0.9300 ?
C22 C23 . 1.386(5) ?
C22 H22 . 0.9300 ?
C23 C24 . 1.382(5) ?
C23 H23 . 0.9300 ?
C24 C25 . 1.388(5) ?
C24 H24 . 0.9300 ?
C25 C26 . 1.507(5) ?
C26 O4 . 1.224(4) y
C26 O3 . 1.276(4) y
Zn1 N1 . 2.145(3) y
Zn1 N2 . 2.178(3) y
Zn1 O1 . 2.020(2) y
Zn1 O2 2_666 2.051(2) y
Zn1 O3 2_766 1.981(2) y

loop_
_geom_torsion_atom_site_label_1
_geom_torsion_atom_site_label_2
_geom_torsion_atom_site_label_3
_geom_torsion_atom_site_label_4
_geom_torsion_site_symmetry_4
_geom_torsion
N1 C1 C2 C3 . 0.8(6)
C1 C2 C3 C4 . -1.3(5)
C2 C3 C4 C5 . -0.3(5)
C2 C3 C4 C12 . 179.9(3)
C3 C4 C5 N1 . 2.5(5)
C12 C4 C5 N1 . -177.7(3)
C3 C4 C5 C6 . -178.1(3)
C12 C4 C5 C6 . 1.7(5)
N1 C5 C6 N2 . -4.0(4)
C4 C5 C6 N2 . 176.6(3)
N1 C5 C6 C10 . 176.4(3)
C4 C5 C6 C10 . -3.0(5)
N2 C7 C8 C9 . 1.0(5)
C7 C8 C9 C10 . 0.4(5)
C8 C9 C10 C6 . -2.0(5)
C8 C9 C10 C11 . 176.4(3)
N2 C6 C10 C9 . 2.3(5)
C5 C6 C10 C9 . -178.2(3)
N2 C6 C10 C11 . -176.2(3)
C5 C6 C10 C11 . 3.4(5)
C9 C10 C11 N4 . -3.0(5)
C6 C10 C11 N4 . 175.4(3)
C9 C10 C11 C12 . 179.0(3)
C6 C10 C11 C12 . -2.6(5)
N4 C11 C12 N3 . 2.6(6)
C10 C11 C12 N3 . -179.5(3)
N4 C11 C12 C4 . -176.5(3)
C10 C11 C12 C4 . 1.4(5)
C3 C4 C12 N3 . -0.3(5)
C5 C4 C12 N3 . 179.9(3)
C3 C4 C12 C11 . 178.9(3)
C5 C4 C12 C11 . -1.0(5)
N3 C13 C14 C15 . 177.2(4)
C18 C13 C14 C15 . -0.8(6)
C13 C14 C15 C16 . -0.2(7)
C14 C15 C16 C17 . 0.4(7)
C15 C16 C17 C18 . 0.4(7)
N3 C13 C18 N4 . 2.1(6)
C14 C13 C18 N4 . 180.0(3)
N3 C13 C18 C17 . -176.3(4)
C14 C13 C18 C17 . 1.6(6)
C16 C17 C18 N4 . -179.8(4)
C16 C17 C18 C13 . -1.4(6)
O2 C19 C20 C21 . 117.2(3)
O1 C19 C20 C21 . -62.2(4)
O2 C19 C20 C25 . -59.4(4)
O1 C19 C20 C25 . 121.2(3)
C25 C20 C21 C22 . -1.1(5)
C19 C20 C21 C22 . -177.7(3)
C20 C21 C22 C23 . 1.0(5)
C21 C22 C23 C24 . -0.7(5)
C22 C23 C24 C25 . 0.5(5)
C23 C24 C25 C20 . -0.6(5)
C23 C24 C25 C26 . 178.1(3)
C21 C20 C25 C24 . 0.9(5)
C19 C20 C25 C24 . 177.4(3)
C21 C20 C25 C26 . -177.7(3)
C19 C20 C25 C26 . -1.2(5)
C24 C25 C26 O4 . -44.3(5)
C20 C25 C26 O4 . 134.3(4)
C24 C25 C26 O3 . 137.0(3)
C20 C25 C26 O3 . -44.4(4)
C2 C1 N1 C5 . 1.3(5)
C2 C1 N1 Zn1 . 175.5(3)
C4 C5 N1 C1 . -3.0(5)
C6 C5 N1 C1 . 177.6(3)
C4 C5 N1 Zn1 . -177.8(3)
C6 C5 N1 Zn1 . 2.8(4)
C8 C7 N2 C6 . -0.8(5)
C8 C7 N2 Zn1 . 175.2(2)
C10 C6 N2 C7 . -0.9(5)
C5 C6 N2 C7 . 179.5(3)
C10 C6 N2 Zn1 . -177.3(2)
C5 C6 N2 Zn1 . 3.1(4)
C11 C12 N3 C13 . -0.9(5)
C4 C12 N3 C13 . 178.2(3)
C18 C13 N3 C12 . -1.3(5)
C14 C13 N3 C12 . -179.2(3)
C12 C11 N4 C18 . -1.8(5)
C10 C11 N4 C18 . -179.7(3)
C13 C18 N4 C11 . -0.5(5)
C17 C18 N4 C11 . 177.9(4)
O2 C19 O1 Zn1 . 17.2(5)
C20 C19 O1 Zn1 . -163.3(2)
O1 C19 O2 Zn1 2_666 83.3(4)
C20 C19 O2 Zn1 2_666 -96.1(3)
O4 C26 O3 Zn1 2_766 -6.1(4)
C25 C26 O3 Zn1 2_766 172.5(2)
C19 O1 Zn1 O3 2_766 31.0(3)
C19 O1 Zn1 O2 2_666 -70.7(3)
C19 O1 Zn1 N1 . -162.8(2)
C19 O1 Zn1 N2 . 127.7(3)
C1 N1 Zn1 O3 2_766 -81.6(3)
C5 N1 Zn1 O3 2_766 92.7(2)
C1 N1 Zn1 O1 . 112.6(3)
C5 N1 Zn1 O1 . -73.1(2)
C1 N1 Zn1 O2 2_666 19.5(3)
C5 N1 Zn1 O2 2_666 -166.2(2)
C1 N1 Zn1 N2 . -175.3(3)
C5 N1 Zn1 N2 . -0.9(2)
C7 N2 Zn1 O3 2_766 61.8(3)
C6 N2 Zn1 O3 2_766 -122.0(2)
C7 N2 Zn1 O1 . -56.4(3)
C6 N2 Zn1 O1 . 119.7(2)
C7 N2 Zn1 O2 2_666 -127.6(3)
C6 N2 Zn1 O2 2_666 48.5(4)
C7 N2 Zn1 N1 . -177.4(3)
C6 N2 Zn1 N1 . -1.2(2)
